data_7201215
loop_
_publ_author_name
'Trewin, Abbie'
'Cooper, Andrew I.'

_publ_section_title
;
 Predicting microporous crystalline polyimides
;
_journal_issue 9
_journal_name_full CrystEngComm
_journal_page_first 1819
_journal_paper_doi 10.1039/b906280g
_journal_volume 11
_journal_year 2009
_space_group_IT_number 1
_symmetry_cell_setting triclinic
_symmetry_Int_Tables_number 1
_symmetry_space_group_name_Hall 'P 1'
_symmetry_space_group_name_H-M 'P 1'
_audit_creation_date 2009-05-01
_audit_creation_method 'Materials Studio'
_cell_angle_alpha 87.0703
_cell_angle_beta 130.3303
_cell_angle_gamma 82.1878
_cell_length_a 10.4185
_cell_length_b 4.8483
_cell_length_c 6.2025
_cell_volume 232.574
_cod_data_source_file b906280g.txt
_cod_data_source_block A2-
_cod_original_sg_symbol_H-M P1
_cod_struct_determination_method theoretical
_cod_database_code 7201215

loop_
_symmetry_equiv_pos_as_xyz
x,y,z

loop_
_atom_site_label
_atom_site_type_symbol
_atom_site_fract_x
_atom_site_fract_y
_atom_site_fract_z
_atom_site_U_iso_or_equiv
_atom_site_adp_type
_atom_site_occupancy
N1 N 0.21203 0.46717 0.19219 0.00000 Uiso 1.00
C2 C 0.34192 0.61541 0.34951 0.00000 Uiso 1.00
C3 C 0.45144 0.52857 0.28242 0.00000 Uiso 1.00
C4 C 0.38182 0.33674 0.09386 0.00000 Uiso 1.00
C5 C 0.22554 0.29316 0.03404 0.00000 Uiso 1.00
C6 C 0.45661 0.21981 -0.00957 0.00000 Uiso 1.00
C7 C 0.60440 0.30321 0.08460 0.00000 Uiso 1.00
C8 C 0.67401 0.49504 0.27316 0.00000 Uiso 1.00
C9 C 0.59922 0.61197 0.37658 0.00000 Uiso 1.00
C10 C 0.83029 0.53862 0.33298 0.00000 Uiso 1.00
N11 N 0.84380 0.36461 0.17483 0.00000 Uiso 1.00
C12 C 0.71391 0.21637 0.01751 0.00000 Uiso 1.00
O13 O 0.34979 0.77663 0.49851 0.00000 Uiso 1.00
O14 O 0.12413 0.14784 -0.11292 0.00000 Uiso 1.00
O15 O 0.93171 0.68394 0.47994 0.00000 Uiso 1.00
O16 O 0.70605 0.05515 -0.13149 0.00000 Uiso 1.00
H17 H 0.40267 0.06811 -0.15551 0.00000 Uiso 1.00
H18 H 0.65316 0.76367 0.52253 0.00000 Uiso 1.00
C19 C 1.00098 0.29339 0.21659 0.00000 Uiso 1.00
C20 C 1.05486 0.53839 0.15042 0.00000 Uiso 1.00
H21 H 0.98020 0.13977 0.07834 0.00000 Uiso 1.00
H22 H 1.10949 0.18019 0.43903 0.00000 Uiso 1.00
H23 H 1.07563 0.69200 0.28867 0.00000 Uiso 1.00
H24 H 0.94635 0.65159 -0.07201 0.00000 Uiso 1.00

loop_
_geom_bond_atom_site_label_1
_geom_bond_atom_site_label_2
_geom_bond_distance
_geom_bond_site_symmetry_2
_ccdc_geom_bond_type
N1 C2 1.388 . S
N1 C5 1.387 . S
N1 C20 1.468 1_455 S
C2 C3 1.468 . S
C2 O13 1.210 . D
C3 C4 1.398 . A
C3 C9 1.380 . A
C4 C5 1.467 . S
C4 C6 1.380 . A
C5 O14 1.210 . D
C6 C7 1.380 . A
C6 H17 1.095 . S
C7 C8 1.398 . A
C7 C12 1.468 . S
C8 C9 1.380 . A
C8 C10 1.467 . S
C9 H18 1.095 . S
C10 N11 1.387 . S
C10 O15 1.210 . D
N11 C12 1.388 . S
N11 C19 1.468 . S
C12 O16 1.210 . D
C19 C20 1.525 . S
C19 H21 1.098 . S
C19 H22 1.104 . S
C20 N1 1.468 1_655 S
C20 H23 1.098 . S
C20 H24 1.104 . S
